data_9007714
loop_
_publ_author_name
'Kanazawa, Y.'
'Sasaki, A.'

_publ_section_title
;
 Structure of kamiokite
 Note: anisoB's taken from ICSD
;
_journal_name_full 'Acta Crystallographica, Section C'
_journal_page_first 9
_journal_page_last 11
_journal_paper_doi 10.1107/S0108270186097500
_journal_volume 42
_journal_year 1986
_chemical_compound_source 'Kamioka mine, Gifu Prefecture, Japan'
_chemical_formula_sum 'Fe2 Mo3 O8'
_chemical_name_mineral Kamiokite
_space_group_IT_number 186
_symmetry_space_group_name_Hall 'P 6c -2c'
_symmetry_space_group_name_H-M 'P 63 m c'
_cell_angle_alpha 90
_cell_angle_beta 90
_cell_angle_gamma 120
_cell_length_a 5.781
_cell_length_b 5.781
_cell_length_c 10.060
_cell_formula_units_Z 2
_cell_volume 291.162
_database_code_amcsd 0010022
_exptl_crystal_density_diffrn 6.017
_cod_database_code 9007714

loop_
_space_group_symop_operation_xyz
x,y,z
-x,-x+y,1/2+z
x-y,x,1/2+z
-y,-x,z
-y,x-y,z
x-y,-y,1/2+z
-x,-y,1/2+z
x,x-y,z
-x+y,-x,z
y,x,1/2+z
y,-x+y,1/2+z
-x+y,y,z

loop_
_atom_site_aniso_label
_atom_site_aniso_U_11
_atom_site_aniso_U_22
_atom_site_aniso_U_33
_atom_site_aniso_U_12
_atom_site_aniso_U_13
_atom_site_aniso_U_23
Fe1 0.00762 0.00762 0.00513 0.00381 0.00000 0.00000
Fe2 0.00597 0.00597 0.00513 0.00292 0.00000 0.00000
Mo 0.00241 0.00241 0.00410 0.00063 0.00026 0.00026
O1 0.00470 0.00470 0.00667 0.00229 0.00000 0.00000
O2 0.00622 0.00622 0.00410 0.00317 0.00000 0.00000
O3 0.00736 0.00736 0.00615 0.00533 -0.00179 -0.00179
O4 0.00571 0.00571 0.00769 0.00317 0.00204 0.00204

loop_
_atom_site_label
_atom_site_fract_x
_atom_site_fract_y
_atom_site_fract_z
_atom_site_U_iso_or_equiv
Fe1 0.33333 0.66667 0.95040 0.00684
Fe2 0.33333 0.66667 0.51200 0.00557
Mo 0.14603 0.29206 0.25000 0.00320
O1 0.00000 0.00000 0.39230 0.00519
O2 0.33333 0.66667 0.14860 0.00557
O3 0.48720 0.97440 0.36450 0.00621
O4 0.16650 0.33300 0.63520 0.00633

loop_
_cod_related_entry_id
_cod_related_entry_database
_cod_related_entry_code
1 AMCSD 0010022
